data_7205068
loop_
_publ_author_name
'Luciawati, Fera'
'Higham, Luke T.'
'Strauss, Christopher R.'
'Scott, Janet L.'

_publ_section_title
;
 Horning-crown diamine complexes and salts: proton transfer mediated by
 solid-state intermolecular hydrogen bonding
;
_journal_issue 1
_journal_name_full CrystEngComm
_journal_page_first 167
_journal_paper_doi 10.1039/c003571h
_journal_volume 13
_journal_year 2011
_chemical_formula_moiety 'C44 H39 O6,C4 H13 N2,C1 H1 Cl3'
_chemical_formula_sum 'C49 H53 Cl3 N2 O6'
_chemical_formula_weight 872.28
_chemical_name_common
;
(3,4:9,10:18,19:24,25-tetrabenzo-5,8,20,23-tetraoxa-tricyclo
(25.3.1.112,16)dotriaconta-1(30),3,9,12,14,16(32),18, 24,27(31), 28-
decaene-31,32-diol) butylenediamine hemi-salt
;
_chemical_name_systematic
;
(3,4:9,10:18,19:24,25-tetrabenzo-5,8,20,23-tetraoxa-tricyclo
[25.3.1.112,16]dotriaconta-1(30),3,9,12,14,16(32),18, 24,27(31),
28-decaene-31,32-diol) butylenediamine hemi-salt
;
_space_group_IT_number 2
_space_group_name_Hall '-P 1'
_symmetry_cell_setting triclinic
_symmetry_space_group_name_Hall '-P 1'
_symmetry_space_group_name_H-M 'P -1'
_atom_sites_solution_hydrogens geom
_atom_sites_solution_primary direct
_atom_sites_solution_secondary difmap
_audit_creation_method SHELXL-97
_cell_angle_alpha 114.863(1)
_cell_angle_beta 91.742(1)
_cell_angle_gamma 109.327(1)
_cell_formula_units_Z 2
_cell_length_a 12.8654(2)
_cell_length_b 14.0595(2)
_cell_length_c 14.5748(3)
_cell_measurement_temperature 123(2)
_cell_volume 2212.46(7)
_computing_cell_refinement 'Nonius collect'
_computing_data_collection 'Nonius collect'
_computing_data_reduction 'Nonius collect'
_computing_molecular_graphics X-seed
_computing_publication_material ciftab
_computing_structure_refinement 'SHELXL-97 (Sheldrick, 1997)'
_computing_structure_solution 'SHELXS-97 (Sheldrick, 1990)'
_diffrn_ambient_temperature 123(2)
_diffrn_measured_fraction_theta_full 0.981
_diffrn_measured_fraction_theta_max 0.981
_diffrn_measurement_device_type 'Enraf Nonius Kappa CCD'
_diffrn_measurement_method 'phi and omega scans'
_diffrn_radiation_monochromator graphite
_diffrn_radiation_source 'fine-focus sealed tube'
_diffrn_radiation_type MoK\a
_diffrn_radiation_wavelength 0.71073
_diffrn_reflns_av_R_equivalents 0.1196
_diffrn_reflns_av_sigmaI/netI 0.1693
_diffrn_reflns_limit_h_max 16
_diffrn_reflns_limit_h_min -16
_diffrn_reflns_limit_k_max 18
_diffrn_reflns_limit_k_min -18
_diffrn_reflns_limit_l_max 19
_diffrn_reflns_limit_l_min -19
_diffrn_reflns_number 36591
_diffrn_reflns_theta_full 27.95
_diffrn_reflns_theta_max 27.95
_diffrn_reflns_theta_min 2.54
_exptl_absorpt_coefficient_mu 0.259
_exptl_absorpt_correction_type none
_exptl_crystal_colour colourless
_exptl_crystal_density_diffrn 1.309
_exptl_crystal_density_method 'not measured'
_exptl_crystal_description needles
_exptl_crystal_F_000 920
_exptl_crystal_size_max 0.48
_exptl_crystal_size_mid 0.35
_exptl_crystal_size_min 0.25
_refine_diff_density_max 0.616
_refine_diff_density_min -0.809
_refine_diff_density_rms 0.071
_refine_ls_extinction_method none
_refine_ls_goodness_of_fit_ref 1.023
_refine_ls_hydrogen_treatment mixed
_refine_ls_matrix_type full
_refine_ls_number_parameters 585
_refine_ls_number_reflns 10438
_refine_ls_number_restraints 20
_refine_ls_restrained_S_all 1.050
_refine_ls_R_factor_all 0.2151
_refine_ls_R_factor_gt 0.0772
_refine_ls_shift/su_max 0.000
_refine_ls_shift/su_mean 0.000
_refine_ls_structure_factor_coef Fsqd
_refine_ls_weighting_details 'calc w=1/[\s^2^(Fo^2^)+(0.0952P)^2^+0.0000P] where P=(Fo^2^+2Fc^2^)/3'
_refine_ls_weighting_scheme calc
_refine_ls_wR_factor_gt 0.1640
_refine_ls_wR_factor_ref 0.2137
_reflns_number_gt 4440
_reflns_number_total 10438
_reflns_threshold_expression >2sigma(I)
_cod_data_source_file C003571H.TXT
_cod_data_source_block 1c
_cod_original_cell_volume 2212.46(9)
_cod_database_code 7205068

loop_
_symmetry_equiv_pos_as_xyz
'x, y, z'
'-x, -y, -z'

loop_
_atom_site_label
_atom_site_type_symbol
_atom_site_fract_x
_atom_site_fract_y
_atom_site_fract_z
_atom_site_U_iso_or_equiv
_atom_site_adp_type
_atom_site_occupancy
_atom_site_symmetry_multiplicity
_atom_site_calc_flag
_atom_site_refinement_flags
_atom_site_disorder_assembly
_atom_site_disorder_group
O1 O 0.0655(2) 0.4695(2) 0.37051(18) 0.0368(7) Uani 1 1 d . . .
H1O H -0.019(4) 0.423(4) 0.373(4) 0.083(16) Uiso 1 1 d . . .
C1 C 0.0805(3) 0.4598(3) 0.2752(3) 0.0264(8) Uani 1 1 d . . .
O2 O 0.34929(19) 0.44672(19) 0.49263(18) 0.0295(6) Uani 1 1 d . . .
C2 C 0.1846(3) 0.4594(3) 0.2500(3) 0.0255(8) Uani 1 1 d . . .
O3 O -0.31370(18) 0.4401(2) 0.29542(19) 0.0309(6) Uani 1 1 d . . .
C3 C 0.2735(3) 0.4681(3) 0.3267(3) 0.0297(9) Uani 1 1 d . . .
H3A H 0.2602 0.5081 0.3968 0.036 Uiso 1 1 calc R . .
H3B H 0.3475 0.5161 0.3224 0.036 Uiso 1 1 calc R . .
C4 C 0.2804(3) 0.3571(3) 0.3144(3) 0.0260(8) Uani 1 1 d . . .
C5 C 0.3237(3) 0.3517(3) 0.4008(3) 0.0254(8) Uani 1 1 d . . .
C6 C 0.3958(3) 0.4462(3) 0.5834(3) 0.0295(9) Uani 1 1 d . . .
H6A H 0.4667 0.4330 0.5751 0.035 Uiso 1 1 calc R . .
H6B H 0.3423 0.3852 0.5953 0.035 Uiso 1 1 calc R . .
C7 C -0.4175(3) 0.4407(3) 0.3276(3) 0.0303(9) Uani 1 1 d . . .
H7A H -0.4489 0.3801 0.3485 0.036 Uiso 1 1 calc R . .
H7B H -0.4726 0.4267 0.2699 0.036 Uiso 1 1 calc R . .
C8 C -0.3121(3) 0.3388(3) 0.2250(3) 0.0269(8) Uani 1 1 d . . .
C9 C -0.2083(3) 0.3434(3) 0.1951(3) 0.0271(9) Uani 1 1 d . . .
C10 C -0.1132(3) 0.4585(3) 0.2342(3) 0.0306(9) Uani 1 1 d . . .
H10C H -0.1359 0.5031 0.2060 0.037 Uiso 1 1 calc R . .
H10D H -0.1031 0.4987 0.3103 0.037 Uiso 1 1 calc R . .
C11 C -0.0018(3) 0.4560(3) 0.2075(3) 0.0262(8) Uani 1 1 d . . .
C12 C 0.0224(3) 0.4509(3) 0.1131(3) 0.0300(9) Uani 1 1 d . . .
H12 H -0.0329 0.4478 0.0659 0.036 Uiso 1 1 calc R . .
C13 C 0.1244(3) 0.4503(3) 0.0864(3) 0.0328(9) Uani 1 1 d . . .
H13 H 0.1392 0.4465 0.0218 0.039 Uiso 1 1 calc R . .
C14 C 0.2043(3) 0.4554(3) 0.1554(3) 0.0303(9) Uani 1 1 d . . .
H14 H 0.2750 0.4563 0.1378 0.036 Uiso 1 1 calc R . .
C15 C 0.2518(3) 0.2627(3) 0.2194(3) 0.0342(9) Uani 1 1 d . . .
H15 H 0.2203 0.2643 0.1605 0.041 Uiso 1 1 calc R . .
C16 C 0.2679(3) 0.1657(3) 0.2082(3) 0.0373(10) Uani 1 1 d . . .
H16 H 0.2482 0.1019 0.1423 0.045 Uiso 1 1 calc R . .
C17 C 0.3130(3) 0.1632(3) 0.2939(3) 0.0347(10) Uani 1 1 d . . .
H17 H 0.3251 0.0975 0.2867 0.042 Uiso 1 1 calc R . .
C18 C 0.3406(3) 0.2550(3) 0.3897(3) 0.0308(9) Uani 1 1 d . . .
H18 H 0.3711 0.2523 0.4484 0.037 Uiso 1 1 calc R . .
C19 C -0.4034(3) 0.2365(3) 0.1860(3) 0.0315(9) Uani 1 1 d . . .
H19 H -0.4739 0.2341 0.2051 0.038 Uiso 1 1 calc R . .
C20 C -0.3911(3) 0.1379(3) 0.1192(3) 0.0392(10) Uani 1 1 d . . .
H20 H -0.4534 0.0677 0.0926 0.047 Uiso 1 1 calc R . .
C21 C -0.2894(3) 0.1403(3) 0.0907(3) 0.0399(10) Uani 1 1 d . . .
H21 H -0.2813 0.0722 0.0454 0.048 Uiso 1 1 calc R . .
C22 C -0.1991(3) 0.2430(3) 0.1288(3) 0.0341(10) Uani 1 1 d . . .
H22 H -0.1291 0.2444 0.1089 0.041 Uiso 1 1 calc R . .
O1' O -0.15355(18) -0.08457(19) 0.41390(18) 0.0309(6) Uani 1 1 d . . .
C1' C -0.2488(3) -0.1704(3) 0.3586(3) 0.0249(8) Uani 1 1 d . . .
O2' O -0.2602(2) 0.1460(2) 0.64509(18) 0.0342(6) Uani 1 1 d . . .
C2' C -0.3519(3) -0.1703(3) 0.3894(3) 0.0246(8) Uani 1 1 d . . .
O3' O 0.06879(19) -0.2355(2) 0.19874(19) 0.0347(6) Uani 1 1 d . . .
C3' C -0.3523(3) -0.0706(3) 0.4858(3) 0.0251(8) Uani 1 1 d . . .
H3'1 H -0.2856 -0.0455 0.5384 0.030 Uiso 1 1 calc R . .
H3'2 H -0.4197 -0.0965 0.5132 0.030 Uiso 1 1 calc R . .
C4' C -0.3515(3) 0.0306(3) 0.4717(3) 0.0245(8) Uani 1 1 d . . .
C5' C -0.3074(3) 0.1390(3) 0.5550(3) 0.0258(8) Uani 1 1 d . . .
C6' C -0.2285(3) 0.2500(3) 0.7372(3) 0.0330(9) Uani 1 1 d . . .
H6'1 H -0.2951 0.2689 0.7554 0.040 Uiso 1 1 calc R . .
H6'2 H -0.1736 0.3124 0.7281 0.040 Uiso 1 1 calc R . .
C7' C 0.1768(3) -0.2331(3) 0.1798(3) 0.0321(9) Uani 1 1 d . . .
H7'1 H 0.2232 -0.1594 0.1829 0.039 Uiso 1 1 calc R . .
H7'2 H 0.1707 -0.2942 0.1108 0.039 Uiso 1 1 calc R . .
C8' C 0.0114(3) -0.1971(3) 0.1511(3) 0.0286(9) Uani 1 1 d . . .
C9' C -0.0971(3) -0.2081(3) 0.1729(3) 0.0260(8) Uani 1 1 d . . .
C10' C -0.1420(3) -0.2705(3) 0.2356(3) 0.0295(9) Uani 1 1 d . . .
H10A H -0.1531 -0.3510 0.1942 0.035 Uiso 1 1 calc R . .
H10B H -0.0839 -0.2390 0.2979 0.035 Uiso 1 1 calc R . .
C11' C -0.2498(3) -0.2654(3) 0.2692(3) 0.0251(8) Uani 1 1 d . . .
C12' C -0.3513(3) -0.3555(3) 0.2133(3) 0.0289(9) Uani 1 1 d . . .
H12' H -0.3513 -0.4192 0.1536 0.035 Uiso 1 1 calc R . .
C13' C -0.4522(3) -0.3536(3) 0.2433(3) 0.0305(9) Uani 1 1 d . . .
H13' H -0.5210 -0.4149 0.2043 0.037 Uiso 1 1 calc R . .
C14' C -0.4509(3) -0.2605(3) 0.3312(3) 0.0287(9) Uani 1 1 d . . .
H14' H -0.5198 -0.2589 0.3520 0.034 Uiso 1 1 calc R . .
C15' C -0.3995(3) 0.0196(3) 0.3795(3) 0.0325(9) Uani 1 1 d . . .
H15' H -0.4293 -0.0532 0.3215 0.039 Uiso 1 1 calc R . .
C16' C -0.4055(3) 0.1118(3) 0.3694(3) 0.0375(10) Uani 1 1 d . . .
H16' H -0.4392 0.1016 0.3053 0.045 Uiso 1 1 calc R . .
C17' C -0.3624(3) 0.2180(3) 0.4528(3) 0.0345(10) Uani 1 1 d . . .
H17' H -0.3674 0.2811 0.4466 0.041 Uiso 1 1 calc R . .
C18' C -0.3114(3) 0.2328(3) 0.5459(3) 0.0297(9) Uani 1 1 d . . .
H18' H -0.2795 0.3062 0.6030 0.036 Uiso 1 1 calc R . .
C19' C 0.0539(3) -0.1484(3) 0.0883(3) 0.0323(9) Uani 1 1 d . . .
H19' H 0.1268 -0.1414 0.0739 0.039 Uiso 1 1 calc R . .
C20' C -0.0115(3) -0.1100(3) 0.0471(3) 0.0424(11) Uani 1 1 d . . .
H20' H 0.0163 -0.0782 0.0025 0.051 Uiso 1 1 calc R . .
C21' C -0.1159(3) -0.1168(3) 0.0693(3) 0.0427(11) Uani 1 1 d . . .
H21' H -0.1593 -0.0885 0.0414 0.051 Uiso 1 1 calc R . .
C22' C -0.1577(3) -0.1655(3) 0.1328(3) 0.0337(9) Uani 1 1 d . . .
H22' H -0.2295 -0.1693 0.1488 0.040 Uiso 1 1 calc R . .
Cl1A Cl -0.4318(3) -0.3230(3) -0.0482(2) 0.0594(10) Uiso 0.50 1 d PD A 5
Cl2A Cl -0.4641(4) -0.1395(3) 0.1014(3) 0.0473(10) Uiso 0.35 1 d PD A 5
Cl3A Cl -0.6450(3) -0.3630(5) 0.0176(3) 0.0422(11) Uiso 0.35 1 d PD A 5
Cl2B Cl -0.5197(8) -0.1574(5) 0.1098(6) 0.066(3) Uiso 0.15 1 d PD B 6
Cl3B Cl -0.6418(6) -0.3906(6) 0.0309(7) 0.053(3) Uiso 0.15 1 d PD C 6
Cl1C Cl -0.4334(2) -0.3524(2) -0.0418(2) 0.0418(8) Uiso 0.50 1 d PD D 2
Cl2C Cl -0.4239(2) -0.1237(2) 0.08901(19) 0.0507(8) Uiso 0.50 1 d PD D 2
Cl3C Cl -0.6261(3) -0.3199(3) 0.0332(3) 0.0629(10) Uiso 0.50 1 d P D 2
N1 N -0.1144(3) 0.3570(3) 0.4072(3) 0.0421(9) Uani 1 1 d . . .
H1NA H -0.116(3) 0.400(3) 0.476(3) 0.037(11) Uiso 1 1 d . . .
H1NB H -0.185(5) 0.330(4) 0.364(4) 0.10(2) Uiso 1 1 d . . .
N2 N 0.0503(3) 0.0053(4) 0.3898(3) 0.0423(10) Uani 1 1 d . . .
H2NC H -0.037(4) -0.043(4) 0.394(4) 0.086(16) Uiso 1 1 d . . .
H2NB H 0.069(3) -0.037(3) 0.346(3) 0.034(13) Uiso 1 1 d . . .
H2NA H 0.104(4) 0.037(3) 0.454(4) 0.053(13) Uiso 1 1 d . . .
C1G C -0.0973(4) 0.2533(5) 0.3920(4) 0.0363(13) Uani 0.80 1 d P E 3
H1G1 H -0.0879 0.2130 0.3204 0.044 Uiso 0.80 1 calc PR E 3
H1G2 H -0.1635 0.2021 0.4038 0.044 Uiso 0.80 1 calc PR E 3
C2G C 0.0075(5) 0.2863(5) 0.4681(4) 0.0439(14) Uani 0.80 1 d P E 3
H2G1 H 0.0744 0.3258 0.4474 0.053 Uiso 0.80 1 calc PR E 3
H2G2 H 0.0038 0.3402 0.5374 0.053 Uiso 0.80 1 calc PR E 3
C3G C 0.0213(5) 0.1870(5) 0.4742(5) 0.0411(17) Uani 0.80 1 d P E 3
H3G1 H -0.0467 0.1463 0.4928 0.049 Uiso 0.80 1 calc PR E 3
H3G2 H 0.0859 0.2156 0.5302 0.049 Uiso 0.80 1 calc PR E 3
C4G C 0.0400(6) 0.1046(8) 0.3756(7) 0.0372(18) Uani 0.80 1 d P E 3
H4G1 H 0.1096 0.1434 0.3575 0.045 Uiso 0.80 1 calc PR E 3
H4G2 H -0.0237 0.0757 0.3187 0.045 Uiso 0.80 1 calc PR E 3
C5G C -0.5025(6) -0.2863(5) 0.0539(8) 0.069(5) Uiso 0.50 1 d PD A 5
H5G H -0.4718 -0.3005 0.1087 0.083 Uiso 0.50 1 calc PR A 5
C1G' C -0.055(3) 0.306(2) 0.463(2) 0.055(7) Uiso 0.20 1 d P E 4
H1G3 H 0.0119 0.3674 0.5152 0.066 Uiso 0.20 1 calc PR E 4
H1G4 H -0.1078 0.2709 0.4980 0.066 Uiso 0.20 1 calc PR E 4
C2G' C -0.022(2) 0.223(2) 0.385(2) 0.064(7) Uiso 0.20 1 d P E 4
H2G3 H 0.0416 0.2612 0.3609 0.077 Uiso 0.20 1 calc PR E 4
H2G4 H -0.0856 0.1722 0.3257 0.077 Uiso 0.20 1 calc PR E 4
C3G' C 0.014(3) 0.147(3) 0.428(3) 0.047(9) Uiso 0.20 1 d P E 4
H3G3 H 0.0769 0.1976 0.4883 0.056 Uiso 0.20 1 calc PR E 4
H3G4 H -0.0500 0.1073 0.4513 0.056 Uiso 0.20 1 calc PR E 4
C4G' C 0.047(4) 0.068(4) 0.351(4) 0.064(15) Uiso 0.20 1 d P E 4
H4G3 H -0.0085 0.0265 0.2857 0.077 Uiso 0.20 1 calc PR E 4
H4G4 H 0.1217 0.1053 0.3392 0.077 Uiso 0.20 1 calc PR E 4
C5G' C -0.4794(9) -0.2668(5) 0.0608(6) 0.036(3) Uiso 0.50 1 d PD D 2
H5G' H -0.4553 -0.2726 0.1235 0.043 Uiso 0.50 1 calc PR D 2

loop_
_atom_site_aniso_label
_atom_site_aniso_U_11
_atom_site_aniso_U_22
_atom_site_aniso_U_33
_atom_site_aniso_U_23
_atom_site_aniso_U_13
_atom_site_aniso_U_12
O1 0.0323(15) 0.0498(17) 0.0328(16) 0.0249(14) 0.0097(12) 0.0125(13)
C1 0.027(2) 0.0233(19) 0.030(2) 0.0131(17) 0.0055(16) 0.0093(16)
O2 0.0322(14) 0.0304(14) 0.0269(14) 0.0124(13) 0.0011(11) 0.0144(11)
C2 0.029(2) 0.0196(18) 0.027(2) 0.0102(17) 0.0010(16) 0.0093(15)
O3 0.0232(13) 0.0286(14) 0.0354(15) 0.0091(12) 0.0061(11) 0.0104(11)
C3 0.0272(19) 0.025(2) 0.037(2) 0.0140(18) 0.0021(16) 0.0115(16)
C4 0.0214(18) 0.025(2) 0.030(2) 0.0108(18) 0.0036(15) 0.0097(15)
C5 0.0197(17) 0.027(2) 0.028(2) 0.0097(18) 0.0061(15) 0.0099(15)
C6 0.0256(19) 0.040(2) 0.031(2) 0.0199(19) 0.0071(16) 0.0169(17)
C7 0.0221(19) 0.037(2) 0.034(2) 0.0164(19) 0.0055(16) 0.0129(16)
C8 0.0263(19) 0.029(2) 0.025(2) 0.0114(18) 0.0013(15) 0.0120(16)
C9 0.027(2) 0.031(2) 0.025(2) 0.0139(18) 0.0011(15) 0.0109(16)
C10 0.0250(19) 0.029(2) 0.039(2) 0.0143(18) 0.0042(16) 0.0130(16)
C11 0.0248(19) 0.0232(19) 0.029(2) 0.0105(17) 0.0031(16) 0.0094(15)
C12 0.031(2) 0.027(2) 0.027(2) 0.0116(17) -0.0026(16) 0.0072(16)
C13 0.037(2) 0.034(2) 0.021(2) 0.0104(18) 0.0072(17) 0.0092(18)
C14 0.0241(19) 0.028(2) 0.034(2) 0.0089(18) 0.0102(17) 0.0100(16)
C15 0.036(2) 0.035(2) 0.034(2) 0.016(2) 0.0049(17) 0.0151(18)
C16 0.044(2) 0.030(2) 0.033(2) 0.0071(19) 0.0061(18) 0.0179(18)
C17 0.041(2) 0.028(2) 0.044(3) 0.017(2) 0.0129(19) 0.0215(18)
C18 0.030(2) 0.033(2) 0.036(2) 0.019(2) 0.0110(17) 0.0158(17)
C19 0.0250(19) 0.032(2) 0.033(2) 0.0140(19) 0.0030(16) 0.0066(17)
C20 0.038(2) 0.032(2) 0.035(2) 0.010(2) 0.0033(18) 0.0050(19)
C21 0.048(3) 0.031(2) 0.032(2) 0.0064(19) 0.0059(19) 0.015(2)
C22 0.032(2) 0.031(2) 0.039(2) 0.014(2) 0.0109(18) 0.0126(17)
O1' 0.0215(13) 0.0309(14) 0.0282(14) 0.0067(12) 0.0024(11) 0.0049(11)
C1' 0.0237(19) 0.026(2) 0.025(2) 0.0132(17) 0.0018(15) 0.0078(16)
O2' 0.0426(15) 0.0280(14) 0.0278(15) 0.0072(12) 0.0007(12) 0.0163(12)
C2' 0.0250(19) 0.0268(19) 0.029(2) 0.0156(17) 0.0069(16) 0.0135(16)
O3' 0.0286(14) 0.0534(17) 0.0397(16) 0.0291(14) 0.0140(12) 0.0250(12)
C3' 0.0241(18) 0.0264(19) 0.027(2) 0.0119(17) 0.0071(15) 0.0129(15)
C4' 0.0186(17) 0.028(2) 0.031(2) 0.0148(18) 0.0113(15) 0.0119(15)
C5' 0.0215(18) 0.032(2) 0.026(2) 0.0136(18) 0.0064(15) 0.0120(16)
C6' 0.030(2) 0.034(2) 0.032(2) 0.0089(19) 0.0085(17) 0.0177(17)
C7' 0.030(2) 0.038(2) 0.030(2) 0.0111(19) 0.0108(17) 0.0190(17)
C8' 0.033(2) 0.027(2) 0.024(2) 0.0073(17) 0.0026(16) 0.0145(17)
C9' 0.029(2) 0.026(2) 0.0213(19) 0.0083(17) 0.0039(15) 0.0111(16)
C10' 0.031(2) 0.031(2) 0.031(2) 0.0152(18) 0.0086(16) 0.0153(17)
C11' 0.0278(19) 0.029(2) 0.027(2) 0.0174(18) 0.0054(15) 0.0137(16)
C12' 0.037(2) 0.024(2) 0.023(2) 0.0090(17) 0.0025(16) 0.0110(17)
C13' 0.0223(19) 0.032(2) 0.032(2) 0.0142(19) -0.0004(16) 0.0039(16)
C14' 0.0222(18) 0.035(2) 0.033(2) 0.0182(19) 0.0091(16) 0.0112(16)
C15' 0.037(2) 0.028(2) 0.027(2) 0.0103(18) 0.0044(17) 0.0096(17)
C16' 0.044(2) 0.041(2) 0.033(2) 0.020(2) 0.0084(18) 0.0176(19)
C17' 0.035(2) 0.037(2) 0.044(3) 0.027(2) 0.0121(19) 0.0171(18)
C18' 0.028(2) 0.026(2) 0.034(2) 0.0119(18) 0.0103(17) 0.0119(16)
C19' 0.035(2) 0.036(2) 0.027(2) 0.0159(19) 0.0089(17) 0.0125(18)
C20' 0.046(3) 0.050(3) 0.042(3) 0.030(2) 0.015(2) 0.019(2)
C21' 0.047(3) 0.054(3) 0.042(3) 0.032(2) 0.007(2) 0.022(2)
C22' 0.032(2) 0.039(2) 0.036(2) 0.020(2) 0.0068(17) 0.0168(18)
N1 0.042(2) 0.053(2) 0.040(2) 0.028(2) 0.0112(19) 0.0180(19)
N2 0.030(2) 0.049(2) 0.026(2) 0.004(2) 0.0062(17) 0.0074(18)
C1G 0.031(3) 0.042(3) 0.032(3) 0.019(3) 0.004(2) 0.007(2)
C2G 0.052(4) 0.034(3) 0.034(3) 0.013(3) -0.006(3) 0.007(3)
C3G 0.058(4) 0.028(3) 0.031(4) 0.010(3) 0.000(3) 0.013(3)
C4G 0.028(3) 0.044(5) 0.034(5) 0.022(4) 0.006(3) 0.003(4)

loop_
_atom_type_symbol
_atom_type_description
_atom_type_scat_dispersion_real
_atom_type_scat_dispersion_imag
_atom_type_scat_source
C C 0.0033 0.0016 'International Tables Vol C Tables 4.2.6.8 and 6.1.1.4'
H H 0.0000 0.0000 'International Tables Vol C Tables 4.2.6.8 and 6.1.1.4'
N N 0.0061 0.0033 'International Tables Vol C Tables 4.2.6.8 and 6.1.1.4'
O O 0.0106 0.0060 'International Tables Vol C Tables 4.2.6.8 and 6.1.1.4'
Cl Cl 0.1484 0.1585 'International Tables Vol C Tables 4.2.6.8 and 6.1.1.4'

loop_
_geom_angle_atom_site_label_1
_geom_angle_atom_site_label_2
_geom_angle_atom_site_label_3
_geom_angle
_geom_angle_site_symmetry_1
_geom_angle_site_symmetry_3
_geom_angle_publ_flag
O1 C1 C11 121.7(3) . . ?
O1 C1 C2 117.0(3) . . ?
C11 C1 C2 121.2(3) . . ?
C5 O2 C6 117.9(3) . . ?
C14 C2 C1 118.2(3) . . ?
C14 C2 C3 121.9(3) . . ?
C1 C2 C3 119.9(3) . . ?
C8 O3 C7 117.6(2) . . ?
C2 C3 C4 116.8(3) . . ?
C15 C4 C5 118.3(3) . . ?
C15 C4 C3 122.2(3) . . ?
C5 C4 C3 119.4(3) . . ?
O2 C5 C18 123.9(3) . . ?
O2 C5 C4 115.8(3) . . ?
C18 C5 C4 120.4(3) . . ?
O2 C6 C7 107.4(3) . 2_566 ?
O3 C7 C6 108.5(3) . 2_566 ?
O3 C8 C19 124.2(3) . . ?
O3 C8 C9 115.2(3) . . ?
C19 C8 C9 120.6(3) . . ?
C22 C9 C8 118.2(3) . . ?
C22 C9 C10 123.2(3) . . ?
C8 C9 C10 118.6(3) . . ?
C11 C10 C9 115.6(3) . . ?
C12 C11 C1 118.0(3) . . ?
C12 C11 C10 120.1(3) . . ?
C1 C11 C10 121.9(3) . . ?
C13 C12 C11 121.8(3) . . ?
C14 C13 C12 118.8(3) . . ?
C13 C14 C2 122.0(3) . . ?
C4 C15 C16 121.5(4) . . ?
C17 C16 C15 119.3(4) . . ?
C18 C17 C16 120.6(4) . . ?
C17 C18 C5 120.0(4) . . ?
C20 C19 C8 119.5(3) . . ?
C21 C20 C19 120.8(3) . . ?
C20 C21 C22 119.4(4) . . ?
C9 C22 C21 121.5(4) . . ?
O1' C1' C2' 120.4(3) . . ?
O1' C1' C11' 121.1(3) . . ?
C2' C1' C11' 118.5(3) . . ?
C5' O2' C6' 118.7(3) . . ?
C14' C2' C1' 119.9(3) . . ?
C14' C2' C3' 120.9(3) . . ?
C1' C2' C3' 119.3(3) . . ?
C8' O3' C7' 119.7(3) . . ?
C2' C3' C4' 115.4(3) . . ?
C15' C4' C5' 117.4(3) . . ?
C15' C4' C3' 122.4(3) . . ?
C5' C4' C3' 120.1(3) . . ?
O2' C5' C4' 115.4(3) . . ?
O2' C5' C18' 123.2(3) . . ?
C4' C5' C18' 121.4(3) . . ?
O2' C6' C7' 106.5(3) . 2_556 ?
O3' C7' C6' 106.2(3) . 2_556 ?
O3' C8' C19' 124.5(3) . . ?
O3' C8' C9' 114.4(3) . . ?
C19' C8' C9' 121.0(4) . . ?
C22' C9' C8' 118.1(3) . . ?
C22' C9' C10' 123.6(3) . . ?
C8' C9' C10' 118.3(3) . . ?
C11' C10' C9' 116.0(3) . . ?
C12' C11' C1' 119.9(3) . . ?
C12' C11' C10' 119.9(3) . . ?
C1' C11' C10' 120.2(3) . . ?
C13' C12' C11' 121.1(3) . . ?
C12' C13' C14' 118.9(3) . . ?
C2' C14' C13' 121.7(3) . . ?
C4' C15' C16' 122.1(3) . . ?
C17' C16' C15' 119.7(4) . . ?
C16' C17' C18' 119.9(4) . . ?
C17' C18' C5' 119.6(3) . . ?
C20' C19' C8' 118.9(4) . . ?
C21' C20' C19' 121.3(4) . . ?
C20' C21' C22' 119.4(4) . . ?
C9' C22' C21' 121.3(4) . . ?
C1G N1 C1G' 37.1(10) . . ?
C4G' N2 C4G 18(2) . . ?
N1 C1G C2G 108.6(5) . . ?
C3G C2G C1G 113.4(4) . . ?
C2G C3G C4G 113.9(6) . . ?
C3G C4G N2 109.5(5) . . ?
Cl3A C5G Cl1A 112.9(5) . . ?
Cl3A C5G Cl2A 114.4(5) . . ?
Cl1A C5G Cl2A 103.9(4) . . ?
C2G' C1G' N1 108(2) . . ?
C1G' C2G' C3G' 112(3) . . ?
C4G' C3G' C2G' 111(4) . . ?
N2 C4G' C3G' 102(4) . . ?
Cl1C C5G' Cl3C 108.6(5) . . ?
Cl1C C5G' Cl2C 113.7(5) . . ?
Cl3C C5G' Cl2C 110.7(5) . . ?

loop_
_geom_bond_atom_site_label_1
_geom_bond_atom_site_label_2
_geom_bond_distance
_geom_bond_site_symmetry_2
_geom_bond_publ_flag
O1 C1 1.363(4) . ?
C1 C11 1.398(5) . ?
C1 C2 1.400(5) . ?
O2 C5 1.365(4) . ?
O2 C6 1.439(4) . ?
C2 C14 1.390(5) . ?
C2 C3 1.512(5) . ?
O3 C8 1.368(4) . ?
O3 C7 1.431(4) . ?
C3 C4 1.529(5) . ?
C4 C15 1.383(5) . ?
C4 C5 1.401(5) . ?
C5 C18 1.392(5) . ?
C6 C7 1.496(5) 2_566 ?
C7 C6 1.496(5) 2_566 ?
C8 C19 1.389(5) . ?
C8 C9 1.406(5) . ?
C9 C22 1.384(5) . ?
C9 C10 1.520(5) . ?
C10 C11 1.504(5) . ?
C11 C12 1.398(5) . ?
C12 C13 1.381(5) . ?
C13 C14 1.380(5) . ?
C15 C16 1.391(5) . ?
C16 C17 1.380(5) . ?
C17 C18 1.376(5) . ?
C19 C20 1.384(5) . ?
C20 C21 1.379(5) . ?
C21 C22 1.385(5) . ?
O1' C1' 1.323(4) . ?
C1' C2' 1.414(5) . ?
C1' C11' 1.417(5) . ?
O2' C5' 1.380(4) . ?
O2' C6' 1.424(4) . ?
C2' C14' 1.382(5) . ?
C2' C3' 1.512(5) . ?
O3' C8' 1.366(4) . ?
O3' C7' 1.417(4) . ?
C3' C4' 1.517(5) . ?
C4' C15' 1.387(5) . ?
C4' C5' 1.396(5) . ?
C5' C18' 1.397(5) . ?
C6' C7' 1.503(5) 2_556 ?
C7' C6' 1.503(5) 2_556 ?
C8' C19' 1.384(5) . ?
C8' C9' 1.414(5) . ?
C9' C22' 1.372(5) . ?
C9' C10' 1.520(5) . ?
C10' C11' 1.499(5) . ?
C11' C12' 1.395(5) . ?
C12' C13' 1.387(5) . ?
C13' C14' 1.389(5) . ?
C15' C16' 1.391(5) . ?
C16' C17' 1.378(5) . ?
C17' C18' 1.391(5) . ?
C19' C20' 1.379(5) . ?
C20' C21' 1.374(6) . ?
C21' C22' 1.391(5) . ?
Cl1A C5G 1.748(6) . ?
Cl2A C5G 1.757(6) . ?
Cl3A C5G 1.719(7) . ?
Cl1C C5G' 1.746(6) . ?
Cl2C C5G' 1.750(6) . ?
Cl3C C5G' 1.746(11) . ?
N1 C1G 1.471(6) . ?
N1 C1G' 1.60(3) . ?
N2 C4G' 1.24(5) . ?
N2 C4G 1.541(10) . ?
C1G C2G 1.525(7) . ?
C2G C3G 1.503(8) . ?
C3G C4G 1.507(11) . ?
C1G' C2G' 1.44(4) . ?
C2G' C3G' 1.61(4) . ?
C3G' C4G' 1.40(5) . ?

loop_
_geom_torsion_atom_site_label_1
_geom_torsion_atom_site_label_2
_geom_torsion_atom_site_label_3
_geom_torsion_atom_site_label_4
_geom_torsion
_geom_torsion_site_symmetry_1
_geom_torsion_site_symmetry_2
_geom_torsion_site_symmetry_3
_geom_torsion_site_symmetry_4
_geom_torsion_publ_flag
O1 C1 C2 C14 -176.7(3) . . . . ?
C11 C1 C2 C14 0.2(5) . . . . ?
O1 C1 C2 C3 0.7(5) . . . . ?
C11 C1 C2 C3 177.6(3) . . . . ?
C14 C2 C3 C4 -86.8(4) . . . . ?
C1 C2 C3 C4 95.9(4) . . . . ?
C2 C3 C4 C15 30.3(5) . . . . ?
C2 C3 C4 C5 -153.8(3) . . . . ?
C6 O2 C5 C18 -0.5(4) . . . . ?
C6 O2 C5 C4 -179.0(3) . . . . ?
C15 C4 C5 O2 -179.3(3) . . . . ?
C3 C4 C5 O2 4.6(4) . . . . ?
C15 C4 C5 C18 2.1(5) . . . . ?
C3 C4 C5 C18 -174.0(3) . . . . ?
C5 O2 C6 C7 179.3(3) . . . 2_566 ?
C8 O3 C7 C6 170.4(3) . . . 2_566 ?
C7 O3 C8 C19 -2.5(5) . . . . ?
C7 O3 C8 C9 179.1(3) . . . . ?
O3 C8 C9 C22 176.3(3) . . . . ?
C19 C8 C9 C22 -2.2(5) . . . . ?
O3 C8 C9 C10 -5.6(5) . . . . ?
C19 C8 C9 C10 175.9(3) . . . . ?
C22 C9 C10 C11 -7.6(5) . . . . ?
C8 C9 C10 C11 174.4(3) . . . . ?
O1 C1 C11 C12 177.3(3) . . . . ?
C2 C1 C11 C12 0.5(5) . . . . ?
O1 C1 C11 C10 -2.2(5) . . . . ?
C2 C1 C11 C10 -178.9(3) . . . . ?
C9 C10 C11 C12 85.9(4) . . . . ?
C9 C10 C11 C1 -94.7(4) . . . . ?
C1 C11 C12 C13 -0.5(5) . . . . ?
C10 C11 C12 C13 179.0(3) . . . . ?
C11 C12 C13 C14 -0.3(5) . . . . ?
C12 C13 C14 C2 1.0(5) . . . . ?
C1 C2 C14 C13 -0.9(5) . . . . ?
C3 C2 C14 C13 -178.3(3) . . . . ?
C5 C4 C15 C16 -1.8(5) . . . . ?
C3 C4 C15 C16 174.2(3) . . . . ?
C4 C15 C16 C17 0.4(5) . . . . ?
C15 C16 C17 C18 0.7(5) . . . . ?
C16 C17 C18 C5 -0.4(5) . . . . ?
O2 C5 C18 C17 -179.5(3) . . . . ?
C4 C5 C18 C17 -1.1(5) . . . . ?
O3 C8 C19 C20 -176.6(3) . . . . ?
C9 C8 C19 C20 1.7(5) . . . . ?
C8 C19 C20 C21 -0.2(6) . . . . ?
C19 C20 C21 C22 -0.7(6) . . . . ?
C8 C9 C22 C21 1.2(6) . . . . ?
C10 C9 C22 C21 -176.8(3) . . . . ?
C20 C21 C22 C9 0.2(6) . . . . ?
O1' C1' C2' C14' -179.8(3) . . . . ?
C11' C1' C2' C14' -1.4(5) . . . . ?
O1' C1' C2' C3' 0.4(5) . . . . ?
C11' C1' C2' C3' 178.8(3) . . . . ?
C14' C2' C3' C4' -96.7(4) . . . . ?
C1' C2' C3' C4' 83.1(4) . . . . ?
C2' C3' C4' C15' 29.8(5) . . . . ?
C2' C3' C4' C5' -154.1(3) . . . . ?
C6' O2' C5' C4' -170.8(3) . . . . ?
C6' O2' C5' C18' 9.3(5) . . . . ?
C15' C4' C5' O2' -179.9(3) . . . . ?
C3' C4' C5' O2' 3.8(4) . . . . ?
C15' C4' C5' C18' 0.0(5) . . . . ?
C3' C4' C5' C18' -176.3(3) . . . . ?
C5' O2' C6' C7' -178.1(3) . . . 2_556 ?
C8' O3' C7' C6' 165.1(3) . . . 2_556 ?
C7' O3' C8' C19' -4.0(5) . . . . ?
C7' O3' C8' C9' 177.6(3) . . . . ?
O3' C8' C9' C22' 176.3(3) . . . . ?
C19' C8' C9' C22' -2.2(5) . . . . ?
O3' C8' C9' C10' -6.1(4) . . . . ?
C19' C8' C9' C10' 175.4(3) . . . . ?
C22' C9' C10' C11' -10.9(5) . . . . ?
C8' C9' C10' C11' 171.6(3) . . . . ?
O1' C1' C11' C12' 179.0(3) . . . . ?
C2' C1' C11' C12' 0.7(5) . . . . ?
O1' C1' C11' C10' 0.1(5) . . . . ?
C2' C1' C11' C10' -178.2(3) . . . . ?
C9' C10' C11' C12' 98.5(4) . . . . ?
C9' C10' C11' C1' -82.7(4) . . . . ?
C1' C11' C12' C13' 0.4(5) . . . . ?
C10' C11' C12' C13' 179.3(3) . . . . ?
C11' C12' C13' C14' -0.7(5) . . . . ?
C1' C2' C14' C13' 1.2(5) . . . . ?
C3' C2' C14' C13' -179.1(3) . . . . ?
C12' C13' C14' C2' -0.1(5) . . . . ?
C5' C4' C15' C16' -0.8(5) . . . . ?
C3' C4' C15' C16' 175.4(3) . . . . ?
C4' C15' C16' C17' 0.3(6) . . . . ?
C15' C16' C17' C18' 1.1(5) . . . . ?
C16' C17' C18' C5' -1.9(5) . . . . ?
O2' C5' C18' C17' -178.8(3) . . . . ?
C4' C5' C18' C17' 1.3(5) . . . . ?
O3' C8' C19' C20' -178.1(3) . . . . ?
C9' C8' C19' C20' 0.2(5) . . . . ?
C8' C19' C20' C21' 1.6(6) . . . . ?
C19' C20' C21' C22' -1.3(6) . . . . ?
C8' C9' C22' C21' 2.5(5) . . . . ?
C10' C9' C22' C21' -175.0(3) . . . . ?
C20' C21' C22' C9' -0.8(6) . . . . ?
C1G' N1 C1G C2G -21.8(16) . . . . ?
N1 C1G C2G C3G 168.9(4) . . . . ?
C1G C2G C3G C4G 64.7(7) . . . . ?
C2G C3G C4G N2 -178.7(5) . . . . ?
C4G' N2 C4G C3G -179(8) . . . . ?
C1G N1 C1G' C2G' 32.4(15) . . . . ?
N1 C1G' C2G' C3G' -167.7(19) . . . . ?
C1G' C2G' C3G' C4G' -179(3) . . . . ?
C4G N2 C4G' C3G' -7(5) . . . . ?
C2G' C3G' C4G' N2 -168(3) . . . . ?
